data_2300697
loop_
_publ_author_name
'Lu, Guihua'
'Zhou, Hengwei'
'Wei, Lai'
'Zhao, Xingyu'
'Li, Zhipeng'
'Huang, Yineng'

_publ_section_title
;
 Growth and characterization of large centimetre-size levoglucosan single
 crystals
;
_journal_coeditor_code EI5091SUP1
_journal_issue 2
_journal_name_full 'Journal of Applied Crystallography'
_journal_page_first 468
_journal_page_last 476
_journal_paper_doi 10.1107/S1600576723001371
_journal_volume 56
_journal_year 2023
_chemical_absolute_configuration 'C6 H10 O5'
_chemical_formula_moiety 'C6 H10 O5'
_chemical_formula_sum 'C6 H10 O5'
_chemical_formula_weight 162.14
_space_group_crystal_system orthorhombic
_space_group_IT_number 19
_space_group_name_Hall 'P 2ac 2ab'
_space_group_name_H-M_alt 'P 21 21 21'
_atom_sites_solution_hydrogens difmap
_audit_creation_date 2020-09-22
_audit_creation_method
;
Olex2 1.2
(compiled 2018.05.29 svn.r3508 for OlexSys, GUI svn.r5506)
;
_cell_angle_alpha 90
_cell_angle_beta 90
_cell_angle_gamma 90
_cell_formula_units_Z 4
_cell_length_a 6.6457(18)
_cell_length_b 7.476(2)
_cell_length_c 13.260(4)
_cell_measurement_reflns_used 1460
_cell_measurement_temperature 198(2)
_cell_measurement_theta_max 24.40
_cell_measurement_theta_min 3.07
_cell_volume 658.8(3)
_computing_cell_refinement 'SAINT v8.34A (Bruker, 2013)'
_computing_data_reduction 'SAINT v8.34A (Bruker, 2013)'
_computing_molecular_graphics 'Olex2 (Dolomanov et al., 2009)'
_computing_publication_material 'Olex2 (Dolomanov et al., 2009)'
_computing_structure_refinement 'ShelXL (Sheldrick, 2015)'
_computing_structure_solution 'SHELXS-97 (Sheldrick, 1990)'
_diffrn_ambient_temperature 197.65
_diffrn_measured_fraction_theta_full 0.999
_diffrn_measured_fraction_theta_max 0.997
_diffrn_measurement_device_type 'CCD area detector'
_diffrn_measurement_method 'phi and omega scans'
_diffrn_radiation_monochromator graphite
_diffrn_radiation_type MoK\a
_diffrn_radiation_wavelength 0.71073
_diffrn_reflns_av_R_equivalents 0.0349
_diffrn_reflns_av_unetI/netI 0.0403
_diffrn_reflns_Laue_measured_fraction_full 0.999
_diffrn_reflns_Laue_measured_fraction_max 0.997
_diffrn_reflns_limit_h_max 8
_diffrn_reflns_limit_h_min -7
_diffrn_reflns_limit_k_max 9
_diffrn_reflns_limit_k_min -9
_diffrn_reflns_limit_l_max 9
_diffrn_reflns_limit_l_min -17
_diffrn_reflns_number 3988
_diffrn_reflns_point_group_measured_fraction_full 0.999
_diffrn_reflns_point_group_measured_fraction_max 0.996
_diffrn_reflns_theta_full 25.242
_diffrn_reflns_theta_max 27.194
_diffrn_reflns_theta_min 3.072
_exptl_absorpt_coefficient_mu 0.144
_exptl_absorpt_correction_T_max 0.7456
_exptl_absorpt_correction_T_min 0.6749
_exptl_absorpt_correction_type none
_exptl_absorpt_process_details
;
SADABS-2014/5 (Bruker,2014/5) was used for absorption correction.
wR2(int) was 0.0602 before and 0.0473 after correction.
The Ratio of minimum to maximum transmission is 0.9052.
The \l/2 correction factor is 0.00150.
;
_exptl_crystal_density_diffrn 1.635
_exptl_crystal_density_method 'not measured'
_exptl_crystal_description block
_exptl_crystal_F_000 344
_refine_diff_density_max 0.253
_refine_diff_density_min -0.186
_refine_diff_density_rms 0.048
_refine_ls_abs_structure_details
;
 Flack x determined using 486 quotients [(I+)-(I-)]/[(I+)+(I-)]
 (Parsons, Flack and Wagner, Acta Cryst. B69 (2013) 249-259).
;
_refine_ls_abs_structure_Flack -0.2(8)
_refine_ls_extinction_coef 0.149(13)
_refine_ls_extinction_expression Fc^*^=kFc[1+0.001xFc^2^\l^3^/sin(2\q)]^-1/4^
_refine_ls_extinction_method 'SHELXL-2018/3 (Sheldrick 2018)'
_refine_ls_goodness_of_fit_ref 1.103
_refine_ls_hydrogen_treatment refall
_refine_ls_matrix_type full
_refine_ls_number_parameters 141
_refine_ls_number_reflns 1462
_refine_ls_number_restraints 0
_refine_ls_restrained_S_all 1.103
_refine_ls_R_factor_all 0.0369
_refine_ls_R_factor_gt 0.0315
_refine_ls_shift/su_max 0.000
_refine_ls_shift/su_mean 0.000
_refine_ls_structure_factor_coef Fsqd
_refine_ls_weighting_details 'w=1/[\s^2^(Fo^2^)+(0.0374P)^2^+0.0030P] where P=(Fo^2^+2Fc^2^)/3'
_refine_ls_weighting_scheme calc
_refine_ls_wR_factor_gt 0.0722
_refine_ls_wR_factor_ref 0.0751
_reflns_Friedel_coverage 0.669
_reflns_Friedel_fraction_full 1.000
_reflns_Friedel_fraction_max 0.995
_reflns_number_gt 1303
_reflns_number_total 1462
_reflns_threshold_expression 'I > 2\s(I)'
_cod_data_source_file ei5091sup1.cif
_cod_data_source_block 198K
_cod_original_cell_volume 658.9(3)
_cod_database_code 2300697
_shelx_shelxl_version_number 2018/3
_shelx_space_group_comment
;
The symmetry employed for this shelxl refinement is uniquely defined
by the following loop, which should always be used as a source of
symmetry information in preference to the above space-group names.
They are only intended as comments.
;
_olex2_refinement_description
;
;
_olex2_submission_special_instructions 'No special instructions were received'

loop_
_space_group_symop_operation_xyz
'x, y, z'
'-x+1/2, -y, z+1/2'
'-x, y+1/2, -z+1/2'
'x+1/2, -y+1/2, -z'

loop_
_atom_site_label
_atom_site_type_symbol
_atom_site_fract_x
_atom_site_fract_y
_atom_site_fract_z
_atom_site_U_iso_or_equiv
_atom_site_adp_type
_atom_site_occupancy
_atom_site_site_symmetry_order
_atom_site_calc_flag
_atom_site_refinement_flags_posn
_atom_site_refinement_flags_adp
_atom_site_refinement_flags_occupancy
_atom_site_disorder_assembly
_atom_site_disorder_group
C1 C 0.8239(3) 1.1255(3) 0.94603(17) 0.0151(5) Uani 1 1 d . . . . .
C2 C 1.0075(3) 1.0752(3) 0.88107(17) 0.0155(5) Uani 1 1 d . . . . .
C3 C 0.6662(3) 0.8514(3) 0.86716(18) 0.0181(5) Uani 1 1 d . . . . .
C4 C 0.6778(3) 0.9678(3) 0.96059(17) 0.0158(5) Uani 1 1 d . . . . .
C5 C 0.9504(4) 0.9444(3) 0.79833(18) 0.0193(5) Uani 1 1 d . . . . .
C6 C 0.6071(4) 0.9559(4) 0.77347(19) 0.0229(6) Uani 1 1 d . . . . .
O1 O 0.7455(3) 0.8550(2) 1.04093(13) 0.0196(4) Uani 1 1 d . . . . .
O2 O 1.1669(2) 1.0026(2) 0.94016(13) 0.0195(4) Uani 1 1 d . . . . .
O3 O 0.7984(2) 1.0181(2) 0.73489(12) 0.0235(4) Uani 1 1 d . . . . .
O4 O 0.7246(3) 1.2721(2) 0.89861(13) 0.0214(4) Uani 1 1 d . . . . .
O5 O 0.8652(2) 0.7903(2) 0.84094(12) 0.0192(4) Uani 1 1 d . . . . .
H3 H 0.584(3) 0.746(3) 0.8775(18) 0.009(6) Uiso 1 1 d . . . . .
H4 H 0.543(4) 1.020(3) 0.9745(17) 0.010(6) Uiso 1 1 d . . . . .
H2 H 1.061(4) 1.190(3) 0.8504(18) 0.014(6) Uiso 1 1 d . . . . .
H5 H 1.068(3) 0.910(3) 0.761(2) 0.018(7) Uiso 1 1 d . . . . .
H1 H 0.870(4) 1.159(3) 1.0129(19) 0.014(6) Uiso 1 1 d . . . . .
H6A H 0.543(4) 0.876(4) 0.728(2) 0.027(8) Uiso 1 1 d . . . . .
H4A H 0.709(4) 1.356(4) 0.942(2) 0.021(7) Uiso 1 1 d . . . . .
H1A H 0.711(5) 0.901(4) 1.090(3) 0.047(10) Uiso 1 1 d . . . . .
H2A H 1.159(5) 0.890(5) 0.946(3) 0.052(10) Uiso 1 1 d . . . . .
H6B H 0.523(4) 1.057(4) 0.7925(19) 0.025(7) Uiso 1 1 d . . . . .

loop_
_atom_site_aniso_label
_atom_site_aniso_U_11
_atom_site_aniso_U_22
_atom_site_aniso_U_33
_atom_site_aniso_U_23
_atom_site_aniso_U_13
_atom_site_aniso_U_12
C1 0.0170(11) 0.0139(9) 0.0145(11) -0.0004(9) -0.0017(9) 0.0027(9)
C2 0.0141(10) 0.0157(11) 0.0166(11) 0.0009(9) 0.0008(9) -0.0008(8)
C3 0.0176(11) 0.0194(10) 0.0174(11) 0.0007(9) -0.0017(10) -0.0056(9)
C4 0.0144(11) 0.0187(11) 0.0143(10) 0.0011(9) 0.0006(9) 0.0012(9)
C5 0.0193(12) 0.0233(12) 0.0153(11) 0.0001(10) 0.0015(10) 0.0005(10)
C6 0.0234(13) 0.0279(13) 0.0173(12) 0.0000(10) -0.0043(10) -0.0048(11)
O1 0.0257(9) 0.0199(8) 0.0132(8) 0.0019(7) 0.0016(7) -0.0015(7)
O2 0.0178(8) 0.0154(8) 0.0254(9) -0.0012(7) -0.0049(7) 0.0012(7)
O3 0.0246(9) 0.0331(9) 0.0127(8) 0.0047(7) -0.0017(7) -0.0050(7)
O4 0.0283(9) 0.0151(8) 0.0209(9) 0.0008(7) -0.0026(7) 0.0070(7)
O5 0.0222(8) 0.0178(7) 0.0174(8) -0.0029(7) 0.0017(7) 0.0005(7)

loop_
_atom_type_symbol
_atom_type_description
_atom_type_scat_dispersion_real
_atom_type_scat_dispersion_imag
_atom_type_scat_source
C C 0.0033 0.0016 'International Tables Vol C Tables 4.2.6.8 and 6.1.1.4'
H H 0.0000 0.0000 'International Tables Vol C Tables 4.2.6.8 and 6.1.1.4'
O O 0.0106 0.0060 'International Tables Vol C Tables 4.2.6.8 and 6.1.1.4'

loop_
_geom_angle_atom_site_label_1
_geom_angle_atom_site_label_2
_geom_angle_atom_site_label_3
_geom_angle
_geom_angle_site_symmetry_1
_geom_angle_site_symmetry_3
_geom_angle_publ_flag
C4 C1 C2 112.51(18) . . ?
O4 C1 C2 107.92(18) . . ?
O4 C1 C4 110.63(17) . . ?
C5 C2 C1 111.30(19) . . ?
O2 C2 C1 111.99(18) . . ?
O2 C2 C5 109.74(18) . . ?
C4 C3 C6 112.70(19) . . ?
O5 C3 C4 109.43(18) . . ?
O5 C3 C6 101.71(19) . . ?
C3 C4 C1 111.67(18) . . ?
O1 C4 C1 110.28(17) . . ?
O1 C4 C3 106.61(17) . . ?
O3 C5 C2 110.8(2) . . ?
O5 C5 C2 109.82(19) . . ?
O5 C5 O3 105.59(18) . . ?
O3 C6 C3 103.13(19) . . ?
C5 O3 C6 106.85(17) . . ?
C5 O5 C3 101.97(16) . . ?

loop_
_geom_bond_atom_site_label_1
_geom_bond_atom_site_label_2
_geom_bond_distance
_geom_bond_site_symmetry_2
_geom_bond_publ_flag
C1 C2 1.541(3) . ?
C1 C4 1.539(3) . ?
C1 O4 1.426(3) . ?
C2 C5 1.518(3) . ?
C2 O2 1.425(3) . ?
C3 C4 1.516(3) . ?
C3 C6 1.519(3) . ?
C3 O5 1.441(3) . ?
C4 O1 1.431(3) . ?
C5 O3 1.426(3) . ?
C5 O5 1.403(3) . ?
C6 O3 1.447(3) . ?

_cod_database_fobs_code 2300697
